data_7046801
loop_
_publ_author_name
'Ziesak, Alexandra'
'Steuer, Lena'
'Kaifer, Elisabeth'
'Wagner, Norbert'
'Beck, Johannes'
'Wadepohl, Hubert'
'Himmel, Hans-J\"org'

_publ_section_title
;
 Intramolecular metal-ligand electron transfer triggered by co-ligand
 substitution.
;
_journal_issue 28
_journal_name_full 'Dalton transactions (Cambridge, England : 2003)'
_journal_page_first 9430
_journal_page_last 9441
_journal_paper_doi 10.1039/c8dt01234b
_journal_volume 47
_journal_year 2018
_chemical_formula_moiety 'C18 H24 Cu N6, C6 H8 N2, H2 O, 2(Cl)'
_chemical_formula_sum 'C24 H34 Cl2 Cu N8 O'
_chemical_formula_weight 585.03
_space_group_crystal_system triclinic
_space_group_IT_number 2
_space_group_name_Hall '-P 1'
_space_group_name_H-M_alt 'P -1'
_symmetry_cell_setting triclinic
_symmetry_space_group_name_Hall '-P 1'
_symmetry_space_group_name_H-M 'P -1'
_atom_sites_solution_hydrogens mixed
_atom_sites_solution_primary iterative
_atom_sites_solution_secondary difmap
_audit_block_code hi_az20
_audit_creation_date 2017-03-16
_audit_creation_method
;
Olex2 1.2
(compiled Mar 28 2017 19:34:44 for OlexSys, GUI svn.r5337)
;
_audit_update_record
;
2017-07-19 deposited with the CCDC.
2018-06-21 downloaded from the CCDC.
;
_cell_angle_alpha 69.734(4)
_cell_angle_beta 89.956(3)
_cell_angle_gamma 82.315(3)
_cell_formula_units_Z 2
_cell_length_a 10.6115(4)
_cell_length_b 11.2052(4)
_cell_length_c 12.3212(6)
_cell_measurement_reflns_used 13466
_cell_measurement_temperature 120(1)
_cell_measurement_theta_max 70.5170
_cell_measurement_theta_min 4.2170
_cell_volume 1360.37(10)
_computing_cell_refinement 'CrysAlisPro 1.171.38.46 (Rigaku OD, 2015)'
_computing_data_collection 'CrysAlisPro 1.171.38.46 (Rigaku OD, 2015)'
_computing_data_reduction 'CrysAlisPro 1.171.38.46 (Rigaku OD, 2015)'
_computing_molecular_graphics 'Olex2 (Dolomanov et al., 2009)'
_computing_publication_material 'encif (Wadepohl, 2009-17); encifer 1.5.2 (CCDC, 2016)'
_computing_structure_refinement 'ShelXL (Sheldrick, 2015)'
_computing_structure_solution 'SUPERFLIP (Palatinus, 2007-2009)'
_diffrn_ambient_environment 'perfluoro polyether oil / N~2~'
_diffrn_ambient_temperature 120(1)
_diffrn_detector 'CCD plate'
_diffrn_detector_area_resol_mean 7.9621
_diffrn_detector_type Eos
_diffrn_measured_fraction_theta_full 1.000
_diffrn_measured_fraction_theta_max 0.977
_diffrn_measurement_details
;
List of Runs (angles in degrees, time in seconds):

  # Type    Start    End  Width  t~exp~   \w     \q     \k     \f   Frames
#--------------------------------------------------------------------------
  1  \w    -21.00  69.00   1.00    2.00    --    0.00  57.00  90.00   90
  2  \w    -26.00  72.00   1.00    2.00    --    0.00  38.00 -90.00   98
  3  \w    -26.00  72.00   1.00    2.00    --    0.00  38.00-150.00   98
  4  \w     36.00  85.00   1.00   16.00    --  108.00 -92.00-120.00   49
  5  \w    -35.00  10.00   1.00    2.00    --   14.00 111.00-145.76   45
  6  \w    -38.00 -11.00   1.00    8.00    --   30.00 142.00  -7.43   27
  7  \w     -9.00  18.00   1.00    8.00    --   34.00 102.00-142.50   27
  8  \w      5.00  32.00   1.00    8.00    --   42.00  90.00 -96.55   27
  9  \w     12.00  38.00   1.00    8.00    --   46.00  84.00-125.19   26
 10  \w     13.00  45.00   1.00    8.00    --   46.00  82.00 156.48   32
 11  \w     13.00  40.00   1.00    8.00    --   46.00  83.00 -28.63   27
 12  \w     12.00  38.00   1.00    8.00    --   46.00  84.00 115.66   26
 13  \w     12.00  38.00   1.00    8.00    --   46.00  84.00  48.46   26
 14  \w     26.00 123.00   1.00    8.00    --   54.00  73.00  20.50   97
 15  \w     24.00 124.00   1.00    8.00    --   54.00  77.00  90.00  100
 16  \w     24.00 124.00   1.00    8.00    --   54.00  77.00 120.00  100
 17  \w     24.00 124.00   1.00    8.00    --   54.00  77.00-180.00  100
 18  \w      1.00  96.00   1.00    8.00    --   54.00 -99.00   0.00   95
 19  \w     24.00 124.00   1.00    8.00    --   54.00  77.00  30.00  100
 20  \w     24.00 124.00   1.00    8.00    --   54.00  77.00 -90.00  100
 21  \w     24.00 124.00   1.00    8.00    --   54.00  77.00  60.00  100
 22  \w     33.00 123.00   1.00    8.00    --   54.00  57.00-120.00   90
 23  \w    -15.00  75.00   1.00    8.00    --   54.00 -57.00  30.00   90
 24  \w     25.00 124.00   1.00    8.00    --   54.00  75.00 -39.69   99
 25  \w     24.00 124.00   1.00    8.00    --   54.00  77.00 150.00  100
 26  \w     28.00 123.00   1.00    8.00    --   54.00  70.00-110.30   95
 27  \w      1.00  96.00   1.00    8.00    --   54.00 -99.00-180.00   95
 28  \w     23.00 111.00   1.00    8.00    --   54.00-125.00 -60.00   88
 29  \w     23.00  49.00   1.00    8.00    --   54.00  78.00-131.84   26
 30  \w     24.00 124.00   1.00    8.00    --   54.00  77.00   0.00  100
 31  \w     37.00 127.00   1.00    8.00    --   58.00  58.00   1.64   90
 32  \w     28.00 128.00   1.00    8.00    --   58.00  77.00-167.07  100
 33  \w     37.00 127.00   1.00    8.00    --   58.00  58.00  75.63   90
 34  \w     40.00 132.00   1.00    8.00    --   62.00  49.00   3.94   92
 35  \w     33.00 132.00   1.00    8.00    --   62.00  76.00 -59.27   99
 36  \w     42.00 138.00   1.00    8.00    --   66.00  43.00-134.33   96
 37  \w     44.00 136.00   1.00    8.00    --   66.00  51.00 -24.14   92
 38  \w     45.00 135.00   1.00    8.00    --   66.00  56.00-103.87   90
 39  \w     45.00 135.00   1.00    8.00    --   66.00  57.00 -31.04   90
 40  \w     37.00 136.00   1.00    8.00    --   66.00  75.00-104.96   99
 41  \w     44.00 136.00   1.00    8.00    --   66.00  50.00 160.07   92
 42  \w     45.00 135.00   1.00    8.00    --   66.00  54.00  36.51   90
 43  \w     43.00 139.00   1.00    8.00    --   70.00  71.00-109.32   96
 44  \w     49.00 139.00   1.00    8.00    --   70.00  54.00  78.88   90
 45  \w     49.00 139.00   1.00    8.00    --   70.00  54.00-147.95   90
 46  \w     44.00 142.00   1.00    8.00    --   70.00  38.00   1.51   98
 47  \w     52.00 142.00   1.00    8.00    --   74.00  63.00  88.02   90
 48  \w     53.00 144.00   1.00    8.00    --   74.00  53.00 -87.18   91
 49  \w     52.00 147.00   1.00    8.00    --   78.00  70.00 -15.81   95
 50  \w     57.00 148.00   1.00    8.00    --   78.00  52.00  56.69   91
 51  \w     61.00 158.00   1.00   16.00    --   86.00  40.00  48.89   97
 52  \w     63.00 157.00   1.00   16.00    --   86.00  47.00  73.86   94
 53  \w     68.00 158.00   1.00   16.00    --   90.00  63.00 135.85   90
 54  \w     62.00 160.00   1.00   16.00    --   90.00  74.00 -33.21   98
 55  \w     60.00 160.00   1.00   16.00    --   90.00  77.00-155.70  100
 56  \w     65.00 164.00   1.00   16.00    --   94.00  76.00-133.70   99
 57  \w     71.00 167.00   1.00   16.00    --   98.00  72.00 -84.07   96
 58  \w     68.00 168.00   1.00   16.00    --   98.00  77.00 -20.38  100
 59  \w     85.00 175.00   1.00   16.00    --  108.00  64.00 150.00   90
 60  \w     78.00 178.00   1.00   16.00    --  108.00  77.00  60.00  100
 61  \w     78.00 178.00   1.00   16.00    --  108.00  77.00 -60.00  100
 62  \w     36.00 145.00   1.00   16.00    --  108.00 -92.00-120.00  109
 63  \w    107.00 145.00   1.00   16.00    --  108.00 -92.00-120.00   38
 64  \w     78.00 105.00   1.00   16.00    --  108.00  77.00  30.00   27
 65  \w     83.00 112.00   1.00   16.00    --  108.00  38.00 120.00   29
 66  \w     83.00 130.00   1.00   16.00    --  108.00  38.00  90.00   47
 67  \w     85.00 156.00   1.00   16.00    --  108.00  38.00 -30.00   71
 68  \w     82.00 109.00   1.00   16.00    --  108.00  38.00 -60.00   27
 69  \w     87.00 114.00   1.00   16.00    --  108.00  50.00-180.00   27
 70  \w     39.00 111.00   1.00   16.00    --  108.00-111.00-150.00   72
 71  \w     85.00 175.00   1.00   16.00    --  108.00  64.00  30.00   90
 72  \w     61.00 101.00   1.00   16.00    --  108.00 -38.00-120.00   40
 73  \w     36.00 146.00   1.00   16.00    --  108.00 -92.00  30.00  110
 74  \w     82.00 158.00   1.00   16.00    --  108.00  77.00-120.00   76
 75  \w     79.00 116.00   1.00   16.00    --  108.00-111.00 -60.00   37
 76  \w     47.00  74.00   1.00   16.00    --  108.00-111.00 -60.00   27
 77  \w     85.00 112.00   1.00   16.00    --  108.00  64.00  90.00   27
 78  \w     86.00 111.00   1.00   16.00    --  108.00  64.00-180.00   25
 79  \w     86.00 111.00   1.00   16.00    --  108.00  65.00  -6.69   25
 80  \w     86.00 111.00   1.00   16.00    --  108.00  64.00 -60.00   25
 81  \w    100.00 175.00   1.00   16.00    --  108.00 111.00  60.00   75
 82  \w     87.00 112.00   1.00   16.00    --  108.00  64.00  60.00   25
 83  \w     87.00 173.00   1.00   16.00    --  108.00  64.00 120.00   86
 84  \w     97.00 124.00   1.00   16.00    --  108.00  50.00 150.00   27
 85  \w    112.00 177.00   1.00   16.00    --  108.00  77.00 -90.00   65
 86  \w     79.00 106.00   1.00   16.00    --  108.00  77.00 -90.00   27
 87  \w     85.00 112.00   1.00   16.00    --  108.00  64.00-120.00   27
 88  \w     82.00 177.00   1.00   16.00    --  108.00  77.00 -30.00   95
 89  \w     70.00 129.00   1.00   16.00    --  108.00 -64.00   0.00   59
 90  \w     78.00 177.00   1.00   16.00    --  108.00  77.00-150.00   99
 91  \w     78.00 104.00   1.00   16.00    --  108.00  77.00  90.00   26
 92  \w     78.00 154.00   1.00   16.00    --  108.00  77.00   0.00   76
 93  \w     83.00 110.00   1.00   16.00    --  108.00  77.00 120.00   27
 94  \w     78.00 170.00   1.00   16.00    --  108.00  77.00-180.00   92
 95  \w     91.00 118.00   1.00   16.00    --  108.00  77.00 150.00   27
;
_diffrn_measurement_device 'four-circle diffractometer'
_diffrn_measurement_device_type 'Agilent Agilent SuperNova, Dual, Cu at zero, Eos'
_diffrn_measurement_method '\w scans'
_diffrn_measurement_specimen_support 'polyimid foil'
_diffrn_orient_matrix_type 'CrysAlisPro convention (1999,Acta A55,543-557)'
_diffrn_orient_matrix_UB_11 0.0071987000
_diffrn_orient_matrix_UB_12 -0.1402189000
_diffrn_orient_matrix_UB_13 0.0828420000
_diffrn_orient_matrix_UB_21 0.1291246000
_diffrn_orient_matrix_UB_22 0.0089214000
_diffrn_orient_matrix_UB_23 0.0515790000
_diffrn_orient_matrix_UB_31 -0.0691899000
_diffrn_orient_matrix_UB_32 0.0467168000
_diffrn_orient_matrix_UB_33 0.0910179000
_diffrn_radiation_monochromator mirror
_diffrn_radiation_probe x-ray
_diffrn_radiation_type 'Cu K\a'
_diffrn_radiation_wavelength 1.54184
_diffrn_reflns_av_R_equivalents 0.0502
_diffrn_reflns_av_unetI/netI 0.0315
_diffrn_reflns_Laue_measured_fraction_full 1.000
_diffrn_reflns_Laue_measured_fraction_max 0.977
_diffrn_reflns_limit_h_max 12
_diffrn_reflns_limit_h_min -12
_diffrn_reflns_limit_k_max 13
_diffrn_reflns_limit_k_min -13
_diffrn_reflns_limit_l_max 15
_diffrn_reflns_limit_l_min -14
_diffrn_reflns_number 42653
_diffrn_reflns_point_group_measured_fraction_full 1.000
_diffrn_reflns_point_group_measured_fraction_max 0.977
_diffrn_reflns_theta_full 67.684
_diffrn_reflns_theta_max 71.646
_diffrn_reflns_theta_min 3.829
_diffrn_source 'microfocus X-Ray tube'
_diffrn_source_type 'Agilent Agilent SuperNova (Cu) X-ray Source'
_exptl_absorpt_coefficient_mu 3.208
_exptl_absorpt_correction_T_max 0.79302
_exptl_absorpt_correction_T_min 0.78356
_exptl_absorpt_correction_type multi-scan
_exptl_absorpt_process_details
;
CrysAlisPro 1.171.38.46 (Rigaku Oxford Diffraction, 2015)
Spherical absorption correction
 using equivalent radius and absorption coefficient.
Empirical absorption correction using spherical harmonics,
 implemented in SCALE3 ABSPACK scaling algorithm.
;
_exptl_crystal_colour 'light blue'
_exptl_crystal_density_diffrn 1.428
_exptl_crystal_description block
_exptl_crystal_F_000 610
_exptl_crystal_size_max 0.057
_exptl_crystal_size_mid 0.035
_exptl_crystal_size_min 0.035
_exptl_transmission_factor_max 1.304
_exptl_transmission_factor_min 0.827
_refine_diff_density_max 1.130
_refine_diff_density_min -0.829
_refine_diff_density_rms 0.092
_refine_ls_extinction_method none
_refine_ls_goodness_of_fit_ref 1.070
_refine_ls_hydrogen_treatment constr
_refine_ls_matrix_type full
_refine_ls_number_parameters 325
_refine_ls_number_reflns 5175
_refine_ls_number_restraints 51
_refine_ls_restrained_S_all 1.070
_refine_ls_R_factor_all 0.0644
_refine_ls_R_factor_gt 0.0515
_refine_ls_shift/su_max 0.000
_refine_ls_shift/su_mean 0.000
_refine_ls_structure_factor_coef Fsqd
_refine_ls_weighting_details 'w=1/[\s^2^(Fo^2^)+(0.0674P)^2^+2.7305P] where P=(Fo^2^+2Fc^2^)/3'
_refine_ls_weighting_scheme calc
_refine_ls_wR_factor_gt 0.1353
_refine_ls_wR_factor_ref 0.1438
_reflns_Friedel_coverage 0.000
_reflns_number_gt 4275
_reflns_number_total 5175
_reflns_threshold_expression 'I > 2\s(I)'
_cod_data_source_file c8dt01234b2.cif
_cod_data_source_block hi_az20
_cod_depositor_comments 'Adding full bibliography for 7046798--7046801.cif.'
_cod_original_cell_volume 1360.36(10)
_cod_database_code 7046801
_audit_block_refno 2841
_audit_block_usercomment 'hi_az336, block, blue'
_shelx_space_group_comment
;
The symmetry employed for this shelxl refinement is uniquely defined
by the following loop, which should always be used as a source of
symmetry information in preference to the above space-group names.
They are only intended as comments.
;
_reflns_odcompleteness_completeness 100.00
_reflns_odcompleteness_iscentric 1
_reflns_odcompleteness_theta 66.97
_shelxl_version_number 2017/1
_olex2_refinement_description
;
1. Fixed Uiso
 At 1.2 times of:
  All C(H) groups, All C(H,H) groups, All N(H,H) groups, All O(H,H) groups
2. Rigid body (RIGU) restrains
 N7, N8, C19, C20, C21, C22, C23, C24
 with sigma for 1-2 distances of 0.004 and sigma for 1-3 distances of 0.004
3.a Riding coordinates:
 N8(H8A,H8B), O1(H1A,H1B)
3.b Secondary CH2 refined with riding coordinates:
 N2(H2A,H2B), N4(H4A,H4B), N6(H6A,H6B), C6(H6C,H6D), C12(H12A,H12B), C18(H18A,
 H18B), C24(H24A,H24B)
3.c Aromatic/amide H refined with riding coordinates:
 C2(H2), C3(H3), C4(H4), C5(H5), C8(H8), C9(H9), C10(H10), C11(H11), C14(H14),
 C15(H15), C16(H16), C17(H17), C20(H20), C21(H21), C22(H22), C23(H23)
;
_olex2_submission_special_instructions 'No special instructions were received'
_oxdiff_exptl_absorpt_empirical_details
;
Empirical correction (ABSPACK) includes:
- Absorption correction using spherical harmonics
- Frame scaling
- Detector area scaling
;
_oxdiff_exptl_absorpt_empirical_full_max 1.304
_oxdiff_exptl_absorpt_empirical_full_min 0.827
_cell_oxdiff_length_a 10.6115(4)
_cell_oxdiff_length_b 11.2052(4)
_cell_oxdiff_length_c 12.3212(6)
_cell_oxdiff_angle_alpha 69.734(4)
_cell_oxdiff_angle_beta 89.956(3)
_cell_oxdiff_angle_gamma 82.315(3)
_cell_oxdiff_volume 1360.36(9)
_cell_oxdiff_measurement_reflns_used 13466

loop_
_symmetry_equiv_pos_as_xyz
'x, y, z'
'-x, -y, -z'

loop_
_atom_site_label
_atom_site_type_symbol
_atom_site_fract_x
_atom_site_fract_y
_atom_site_fract_z
_atom_site_U_iso_or_equiv
_atom_site_adp_type
_atom_site_occupancy
_atom_site_site_symmetry_order
_atom_site_calc_flag
_atom_site_refinement_flags_posn
_atom_site_refinement_flags_adp
Cu Cu 0.38189(4) 0.29094(4) 0.27079(4) 0.02289(16) Uani 1 1 d . .
N1 N 0.4196(3) 0.1150(3) 0.2008(3) 0.0327(7) Uani 1 1 d . .
N2 N 0.5733(3) 0.2765(3) 0.2435(2) 0.0267(6) Uani 1 1 d . .
H2A H 0.597077 0.356310 0.221261 0.032 Uiso 1 1 calc R .
H2B H 0.616979 0.227777 0.311352 0.032 Uiso 1 1 calc R .
N3 N 0.1867(3) 0.3080(3) 0.2593(2) 0.0256(6) Uani 1 1 d . .
N4 N 0.3501(3) 0.4426(3) 0.1215(2) 0.0247(6) Uani 1 1 d . .
H4A H 0.407120 0.497548 0.117913 0.030 Uiso 1 1 calc R .
H4B H 0.361101 0.415014 0.060402 0.030 Uiso 1 1 calc R .
N5 N 0.3712(3) 0.4243(3) 0.3861(2) 0.0259(6) Uani 1 1 d . .
N6 N 0.4055(3) 0.1660(3) 0.4374(2) 0.0258(6) Uani 1 1 d . .
H6A H 0.373861 0.093073 0.441275 0.031 Uiso 1 1 calc R .
H6B H 0.490342 0.144107 0.456562 0.031 Uiso 1 1 calc R .
C1 C 0.5385(4) 0.1060(3) 0.1673(3) 0.0317(8) Uani 1 1 d . .
C2 C 0.5950(4) 0.0004(4) 0.1422(3) 0.0406(10) Uani 1 1 d . .
H2 H 0.681230 -0.005534 0.121336 0.049 Uiso 1 1 calc R .
C3 C 0.5235(5) -0.0967(4) 0.1481(4) 0.0478(11) Uani 1 1 d . .
H3 H 0.559657 -0.169447 0.130100 0.057 Uiso 1 1 calc R .
C4 C 0.4000(5) -0.0859(4) 0.1803(3) 0.0448(11) Uani 1 1 d . .
H4 H 0.348719 -0.150287 0.183645 0.054 Uiso 1 1 calc R .
C5 C 0.3518(4) 0.0196(4) 0.2077(3) 0.0395(9) Uani 1 1 d . .
H5 H 0.267178 0.025415 0.232538 0.047 Uiso 1 1 calc R .
C6 C 0.6082(4) 0.2189(3) 0.1545(3) 0.0327(8) Uani 1 1 d . .
H6C H 0.701102 0.190028 0.161305 0.039 Uiso 1 1 calc R .
H6D H 0.587309 0.284739 0.076623 0.039 Uiso 1 1 calc R .
C7 C 0.1317(3) 0.4190(3) 0.1799(3) 0.0274(7) Uani 1 1 d . .
C8 C 0.0005(4) 0.4478(4) 0.1623(3) 0.0379(9) Uani 1 1 d . .
H8 H -0.036811 0.525730 0.104535 0.046 Uiso 1 1 calc R .
C9 C -0.0755(4) 0.3626(5) 0.2292(4) 0.0441(10) Uani 1 1 d . .
H9 H -0.165562 0.381890 0.219332 0.053 Uiso 1 1 calc R .
C10 C -0.0190(4) 0.2492(4) 0.3104(4) 0.0423(10) Uani 1 1 d . .
H10 H -0.069496 0.189147 0.357500 0.051 Uiso 1 1 calc R .
C11 C 0.1120(3) 0.2241(4) 0.3226(3) 0.0316(8) Uani 1 1 d . .
H11 H 0.150911 0.144866 0.377487 0.038 Uiso 1 1 calc R .
C12 C 0.2195(3) 0.5104(3) 0.1145(3) 0.0306(8) Uani 1 1 d . .
H12A H 0.188638 0.550419 0.032305 0.037 Uiso 1 1 calc R .
H12B H 0.219831 0.579549 0.147163 0.037 Uiso 1 1 calc R .
C13 C 0.3454(3) 0.3568(3) 0.4949(3) 0.0261(7) Uani 1 1 d . .
C14 C 0.3209(4) 0.4137(4) 0.5773(3) 0.0356(9) Uani 1 1 d . .
H14 H 0.304898 0.363444 0.654293 0.043 Uiso 1 1 calc R .
C15 C 0.3201(4) 0.5443(4) 0.5463(4) 0.0385(9) Uani 1 1 d . .
H15 H 0.301580 0.585382 0.601366 0.046 Uiso 1 1 calc R .
C16 C 0.3463(4) 0.6147(4) 0.4348(3) 0.0330(8) Uani 1 1 d . .
H16 H 0.346361 0.704875 0.411476 0.040 Uiso 1 1 calc R .
C17 C 0.3724(3) 0.5512(3) 0.3578(3) 0.0287(8) Uani 1 1 d . .
H17 H 0.392257 0.599371 0.281270 0.034 Uiso 1 1 calc R .
C18 C 0.3441(4) 0.2148(4) 0.5244(3) 0.0336(8) Uani 1 1 d . .
H18A H 0.388789 0.167906 0.600872 0.040 Uiso 1 1 calc R .
H18B H 0.254874 0.197395 0.530398 0.040 Uiso 1 1 calc R .
N7 N 0.8992(5) 0.1930(5) -0.1420(6) 0.0846(15) Uani 1 1 d . U
N8 N 0.9598(7) 0.1970(9) -0.3679(7) 0.127(3) Uani 1 1 d . U
H8A H 0.950768 0.227515 -0.446583 0.153 Uiso 1 1 d R .
H8B H 0.885658 0.171155 -0.337553 0.153 Uiso 1 1 d R .
C19 C 1.0019(6) 0.2385(7) -0.1967(5) 0.0730(16) Uani 1 1 d . U
C20 C 1.1098(6) 0.2392(6) -0.1401(6) 0.0805(18) Uani 1 1 d . U
H20 H 1.181865 0.267018 -0.182167 0.097 Uiso 1 1 calc R .
C21 C 1.1156(8) 0.2000(6) -0.0223(6) 0.090(2) Uani 1 1 d . U
H21 H 1.190237 0.203842 0.018162 0.108 Uiso 1 1 calc R .
C22 C 1.0150(11) 0.1559(7) 0.0359(6) 0.108(3) Uani 1 1 d . U
H22 H 1.016280 0.128543 0.118004 0.130 Uiso 1 1 calc R .
C23 C 0.9088(9) 0.1513(6) -0.0272(8) 0.098(2) Uani 1 1 d . U
H23 H 0.838857 0.116254 0.014084 0.118 Uiso 1 1 calc R .
C24 C 0.9880(7) 0.2956(9) -0.3307(6) 0.094(2) Uani 1 1 d . U
H24A H 0.918632 0.369311 -0.356093 0.113 Uiso 1 1 calc R .
H24B H 1.068170 0.325713 -0.363124 0.113 Uiso 1 1 calc R .
O1 O 0.1514(5) -0.0021(5) 0.7133(4) 0.1012(15) Uani 1 1 d . .
H1A H 0.084153 0.068862 0.681098 0.121 Uiso 1 1 d R .
H1B H 0.185383 -0.027458 0.651258 0.121 Uiso 1 1 d R .
Cl1 Cl 0.39037(8) 0.41787(8) -0.12761(7) 0.0290(2) Uani 1 1 d . .
Cl2 Cl 0.27555(8) 0.90229(8) 0.51067(7) 0.0301(2) Uani 1 1 d . .

loop_
_atom_site_aniso_label
_atom_site_aniso_U_11
_atom_site_aniso_U_22
_atom_site_aniso_U_33
_atom_site_aniso_U_23
_atom_site_aniso_U_13
_atom_site_aniso_U_12
Cu 0.0275(3) 0.0214(3) 0.0176(3) -0.00394(19) 0.00360(18) -0.00373(19)
N1 0.0466(19) 0.0259(15) 0.0263(16) -0.0094(13) 0.0056(13) -0.0074(13)
N2 0.0339(16) 0.0215(13) 0.0223(14) -0.0048(11) 0.0051(12) -0.0034(12)
N3 0.0270(15) 0.0287(15) 0.0213(14) -0.0092(12) 0.0032(11) -0.0038(12)
N4 0.0338(15) 0.0238(14) 0.0180(14) -0.0081(11) 0.0034(11) -0.0073(12)
N5 0.0357(16) 0.0262(14) 0.0180(14) -0.0094(12) 0.0035(12) -0.0069(12)
N6 0.0301(15) 0.0225(13) 0.0220(14) -0.0037(11) 0.0023(11) -0.0055(11)
C1 0.046(2) 0.0244(17) 0.0210(17) -0.0055(14) 0.0042(15) 0.0007(15)
C2 0.059(3) 0.033(2) 0.028(2) -0.0125(16) 0.0010(18) 0.0048(18)
C3 0.083(3) 0.028(2) 0.031(2) -0.0143(17) -0.006(2) 0.006(2)
C4 0.080(3) 0.0277(19) 0.028(2) -0.0091(16) -0.002(2) -0.015(2)
C5 0.057(3) 0.035(2) 0.029(2) -0.0115(17) 0.0065(18) -0.0149(18)
C6 0.039(2) 0.0273(18) 0.0297(19) -0.0084(15) 0.0116(16) -0.0013(15)
C7 0.0330(18) 0.0299(18) 0.0213(17) -0.0125(14) 0.0012(14) -0.0008(14)
C8 0.033(2) 0.046(2) 0.032(2) -0.0150(18) -0.0034(16) 0.0068(17)
C9 0.027(2) 0.067(3) 0.042(2) -0.026(2) 0.0034(17) -0.0026(19)
C10 0.035(2) 0.055(3) 0.042(2) -0.020(2) 0.0128(18) -0.0166(19)
C11 0.0330(19) 0.0348(19) 0.0278(19) -0.0102(15) 0.0064(15) -0.0100(15)
C12 0.037(2) 0.0267(17) 0.0232(18) -0.0043(14) -0.0030(14) 0.0004(15)
C13 0.0276(17) 0.0334(18) 0.0185(16) -0.0095(14) 0.0032(13) -0.0074(14)
C14 0.040(2) 0.049(2) 0.0208(18) -0.0145(17) 0.0050(15) -0.0112(18)
C15 0.039(2) 0.052(2) 0.036(2) -0.0291(19) 0.0040(17) -0.0065(18)
C16 0.035(2) 0.0334(19) 0.036(2) -0.0201(17) -0.0016(16) -0.0033(15)
C17 0.0345(19) 0.0282(17) 0.0242(18) -0.0093(14) 0.0020(14) -0.0067(14)
C18 0.045(2) 0.037(2) 0.0182(17) -0.0059(15) 0.0072(15) -0.0121(17)
N7 0.077(3) 0.080(3) 0.105(4) -0.039(3) 0.036(3) -0.020(3)
N8 0.098(5) 0.206(8) 0.122(6) -0.118(6) -0.008(4) -0.005(5)
C19 0.064(3) 0.104(5) 0.064(3) -0.044(3) 0.011(3) -0.019(3)
C20 0.065(3) 0.084(4) 0.072(4) -0.004(3) 0.000(3) -0.006(3)
C21 0.132(6) 0.052(3) 0.072(4) -0.008(3) -0.040(4) 0.002(4)
C22 0.199(8) 0.064(4) 0.051(4) -0.019(3) 0.018(4) 0.019(5)
C23 0.128(6) 0.045(3) 0.104(5) -0.008(4) 0.068(4) -0.001(4)
C24 0.066(4) 0.153(7) 0.071(4) -0.047(4) -0.003(3) -0.017(4)
O1 0.120(4) 0.100(4) 0.086(3) -0.038(3) 0.009(3) -0.011(3)
Cl1 0.0447(5) 0.0263(4) 0.0196(4) -0.0101(3) 0.0070(3) -0.0117(3)
Cl2 0.0342(4) 0.0246(4) 0.0275(4) -0.0033(3) 0.0011(3) -0.0072(3)

loop_
_atom_type_symbol
_atom_type_description
_atom_type_scat_dispersion_real
_atom_type_scat_dispersion_imag
_atom_type_scat_source
C C 0.0181 0.0091 'International Tables Vol C Tables 4.2.6.8 and 6.1.1.4'
H H 0.0000 0.0000 'International Tables Vol C Tables 4.2.6.8 and 6.1.1.4'
Cl Cl 0.3639 0.7018 'International Tables Vol C Tables 4.2.6.8 and 6.1.1.4'
Cu Cu -1.9646 0.5888 'International Tables Vol C Tables 4.2.6.8 and 6.1.1.4'
N N 0.0311 0.0180 'International Tables Vol C Tables 4.2.6.8 and 6.1.1.4'
O O 0.0492 0.0322 'International Tables Vol C Tables 4.2.6.8 and 6.1.1.4'

loop_
_exptl_crystal_face_index_h
_exptl_crystal_face_index_k
_exptl_crystal_face_index_l
_exptl_crystal_face_perp_dist
7 1 -1 0.0185
-7 -1 1 0.0314
0 -5 -7 0.0174
0 5 7 0.0174
0 6 -3 0.0177
0 -6 3 0.0177

loop_
_geom_angle_atom_site_label_1
_geom_angle_atom_site_label_2
_geom_angle_atom_site_label_3
_geom_angle
N2 Cu N1 76.48(11)
N2 Cu N3 166.89(12)
N2 Cu N5 99.31(11)
N3 Cu N1 95.66(11)
N3 Cu N5 90.90(11)
N4 Cu N1 101.59(11)
N4 Cu N2 89.60(11)
N4 Cu N3 81.64(11)
N4 Cu N5 92.91(11)
N4 Cu N6 167.99(12)
N5 Cu N1 164.80(10)
N6 Cu N1 90.39(11)
N6 Cu N2 93.97(11)
N6 Cu N3 96.58(11)
N6 Cu N5 75.21(11)
C1 N1 Cu 108.9(2)
C1 N1 C5 118.6(3)
C5 N1 Cu 131.6(3)
Cu N2 H2A 109.0
Cu N2 H2B 109.0
H2A N2 H2B 107.8
C6 N2 Cu 112.8(2)
C6 N2 H2A 109.0
C6 N2 H2B 109.0
C7 N3 Cu 113.5(2)
C11 N3 Cu 127.6(2)
C11 N3 C7 118.9(3)
Cu N4 H4A 109.6
Cu N4 H4B 109.6
H4A N4 H4B 108.1
C12 N4 Cu 110.4(2)
C12 N4 H4A 109.6
C12 N4 H4B 109.6
C13 N5 Cu 109.8(2)
C13 N5 C17 118.1(3)
C17 N5 Cu 131.6(2)
Cu N6 H6A 108.5
Cu N6 H6B 108.5
H6A N6 H6B 107.5
C18 N6 Cu 115.1(2)
C18 N6 H6A 108.5
C18 N6 H6B 108.5
N1 C1 C2 122.0(4)
N1 C1 C6 116.6(3)
C2 C1 C6 121.4(4)
C1 C2 H2 120.6
C1 C2 C3 118.9(4)
C3 C2 H2 120.6
C2 C3 H3 120.5
C4 C3 C2 119.0(4)
C4 C3 H3 120.5
C3 C4 H4 120.6
C3 C4 C5 118.8(4)
C5 C4 H4 120.6
N1 C5 C4 122.7(4)
N1 C5 H5 118.6
C4 C5 H5 118.6
N2 C6 C1 111.5(3)
N2 C6 H6C 109.3
N2 C6 H6D 109.3
C1 C6 H6C 109.3
C1 C6 H6D 109.3
H6C C6 H6D 108.0
N3 C7 C8 121.3(3)
N3 C7 C12 116.4(3)
C8 C7 C12 122.3(3)
C7 C8 H8 120.3
C9 C8 C7 119.5(4)
C9 C8 H8 120.3
C8 C9 H9 120.5
C10 C9 C8 119.1(4)
C10 C9 H9 120.5
C9 C10 H10 120.5
C9 C10 C11 119.0(4)
C11 C10 H10 120.5
N3 C11 C10 122.2(4)
N3 C11 H11 118.9
C10 C11 H11 118.9
N4 C12 C7 110.7(3)
N4 C12 H12A 109.5
N4 C12 H12B 109.5
C7 C12 H12A 109.5
C7 C12 H12B 109.5
H12A C12 H12B 108.1
N5 C13 C14 122.0(3)
N5 C13 C18 117.1(3)
C14 C13 C18 120.9(3)
C13 C14 H14 120.4
C15 C14 C13 119.2(4)
C15 C14 H14 120.4
C14 C15 H15 120.3
C14 C15 C16 119.3(4)
C16 C15 H15 120.3
C15 C16 H16 120.8
C17 C16 C15 118.4(4)
C17 C16 H16 120.8
N5 C17 C16 123.0(3)
N5 C17 H17 118.5
C16 C17 H17 118.5
N6 C18 C13 112.7(3)
N6 C18 H18A 109.1
N6 C18 H18B 109.1
C13 C18 H18A 109.1
C13 C18 H18B 109.1
H18A C18 H18B 107.8
C23 N7 C19 116.0(7)
H8A N8 H8B 109.5
C24 N8 H8A 108.9
C24 N8 H8B 109.0
N7 C19 C24 116.2(6)
C20 C19 N7 122.9(6)
C20 C19 C24 120.9(6)
C19 C20 H20 120.1
C19 C20 C21 119.9(7)
C21 C20 H20 120.1
C20 C21 H21 120.4
C22 C21 C20 119.3(7)
C22 C21 H21 120.4
C21 C22 H22 121.0
C21 C22 C23 118.1(7)
C23 C22 H22 121.0
N7 C23 C22 123.7(7)
N7 C23 H23 118.1
C22 C23 H23 118.1
N8 C24 C19 106.6(7)
N8 C24 H24A 110.4
N8 C24 H24B 110.4
C19 C24 H24A 110.4
C19 C24 H24B 110.4
H24A C24 H24B 108.6
H1A O1 H1B 108.0

loop_
_geom_bond_atom_site_label_1
_geom_bond_atom_site_label_2
_geom_bond_distance
Cu N1 2.399(3)
Cu N2 2.052(3)
Cu N3 2.055(3)
Cu N4 2.016(3)
Cu N5 2.385(3)
Cu N6 2.038(3)
N1 C1 1.330(5)
N1 C5 1.345(5)
N2 H2A 0.9100
N2 H2B 0.9100
N2 C6 1.478(5)
N3 C7 1.345(4)
N3 C11 1.345(4)
N4 H4A 0.9100
N4 H4B 0.9100
N4 C12 1.475(5)
N5 C13 1.340(4)
N5 C17 1.344(4)
N6 H6A 0.9100
N6 H6B 0.9100
N6 C18 1.477(5)
C1 C2 1.385(5)
C1 C6 1.511(5)
C2 H2 0.9500
C2 C3 1.390(6)
C3 H3 0.9500
C3 C4 1.371(7)
C4 H4 0.9500
C4 C5 1.374(6)
C5 H5 0.9500
C6 H6C 0.9900
C6 H6D 0.9900
C7 C8 1.386(5)
C7 C12 1.500(5)
C8 H8 0.9500
C8 C9 1.379(6)
C9 H9 0.9500
C9 C10 1.375(6)
C10 H10 0.9500
C10 C11 1.379(5)
C11 H11 0.9500
C12 H12A 0.9900
C12 H12B 0.9900
C13 C14 1.382(5)
C13 C18 1.506(5)
C14 H14 0.9500
C14 C15 1.377(6)
C15 H15 0.9500
C15 C16 1.377(6)
C16 H16 0.9500
C16 C17 1.377(5)
C17 H17 0.9500
C18 H18A 0.9900
C18 H18B 0.9900
N7 C19 1.345(8)
N7 C23 1.326(10)
N8 H8A 0.9100
N8 H8B 0.9100
N8 C24 1.400(10)
C19 C20 1.343(8)
C19 C24 1.549(9)
C20 H20 0.9500
C20 C21 1.362(9)
C21 H21 0.9500
C21 C22 1.339(12)
C22 H22 0.9500
C22 C23 1.386(12)
C23 H23 0.9500
C24 H24A 0.9900
C24 H24B 0.9900
O1 H1A 0.9638
O1 H1B 0.9580

loop_
_geom_hbond_atom_site_label_D
_geom_hbond_atom_site_label_H
_geom_hbond_atom_site_label_A
_geom_hbond_distance_DH
_geom_hbond_distance_HA
_geom_hbond_distance_DA
_geom_hbond_angle_DHA
_geom_hbond_site_symmetry_A
_geom_hbond_publ_flag
O1 H1A N8 0.96 1.75 2.712(9) 176.2 1_456 yes

loop_
_geom_torsion_atom_site_label_1
_geom_torsion_atom_site_label_2
_geom_torsion_atom_site_label_3
_geom_torsion_atom_site_label_4
_geom_torsion
Cu N1 C1 C2 168.4(3)
Cu N1 C1 C6 -13.4(4)
Cu N1 C5 C4 -168.0(3)
Cu N2 C6 C1 -41.9(3)
Cu N3 C7 C8 -178.6(3)
Cu N3 C7 C12 -0.2(4)
Cu N3 C11 C10 176.9(3)
Cu N4 C12 C7 -29.1(3)
Cu N5 C13 C14 -173.2(3)
Cu N5 C13 C18 6.7(4)
Cu N5 C17 C16 170.0(3)
Cu N6 C18 C13 -34.4(4)
N1 C1 C2 C3 2.4(6)
N1 C1 C6 N2 36.1(4)
N3 C7 C8 C9 1.5(6)
N3 C7 C12 N4 19.5(4)
N5 C13 C14 C15 1.4(6)
N5 C13 C18 N6 15.7(5)
C1 N1 C5 C4 -0.8(6)
C1 C2 C3 C4 -1.0(6)
C2 C1 C6 N2 -145.7(3)
C2 C3 C4 C5 -1.1(6)
C3 C4 C5 N1 2.1(6)
C5 N1 C1 C2 -1.6(5)
C5 N1 C1 C6 176.7(3)
C6 C1 C2 C3 -175.7(4)
C7 N3 C11 C10 -1.4(6)
C7 C8 C9 C10 -1.4(6)
C8 C7 C12 N4 -162.1(3)
C8 C9 C10 C11 0.0(7)
C9 C10 C11 N3 1.5(6)
C11 N3 C7 C8 -0.1(5)
C11 N3 C7 C12 178.3(3)
C12 C7 C8 C9 -176.8(4)
C13 N5 C17 C16 -1.2(5)
C13 C14 C15 C16 -1.4(6)
C14 C13 C18 N6 -164.4(3)
C14 C15 C16 C17 0.1(6)
C15 C16 C17 N5 1.3(6)
C17 N5 C13 C14 -0.1(5)
C17 N5 C13 C18 179.8(3)
C18 C13 C14 C15 -178.5(4)
N7 C19 C20 C21 -4.1(11)
N7 C19 C24 N8 -59.5(8)
C19 N7 C23 C22 1.8(10)
C19 C20 C21 C22 2.8(11)
C20 C19 C24 N8 122.6(7)
C20 C21 C22 C23 0.5(11)
C21 C22 C23 N7 -2.9(11)
C23 N7 C19 C20 1.8(10)
C23 N7 C19 C24 -176.1(6)
C24 C19 C20 C21 173.6(7)

loop_
_exptl_oxdiff_crystal_face_indexfrac_h
_exptl_oxdiff_crystal_face_indexfrac_k
_exptl_oxdiff_crystal_face_indexfrac_l
_exptl_oxdiff_crystal_face_x
_exptl_oxdiff_crystal_face_y
_exptl_oxdiff_crystal_face_z
6.9998 1.0001 -0.9999 -0.1727 0.8612 -0.5286
-6.9998 -1.0001 0.9999 0.1727 -0.8612 0.5286
0.0001 -4.9996 -6.9997 0.1212 -0.4056 -0.8707
-0.0001 4.9996 6.9997 -0.1212 0.4056 0.8707
-0.0005 5.9996 -3.0005 -1.0898 -0.1013 0.0072
0.0005 -5.9996 3.0005 1.0898 0.1013 -0.0072
